data_7021878
loop_
_publ_author_name
'Hoffend, Claas'
'Diefenbach, Martin'
'Januszewski, Estera'
'Bolte, Michael'
'Lerner, Hans-Wolfram'
'Holthausen, Max C.'
'Wagner, Matthias'

_publ_section_title
;
 Effects of boron doping on the structural and optoelectronic properties
 of 9,10-diarylanthracenes.
;
_journal_issue 38
_journal_name_full 'Dalton transactions (Cambridge, England : 2003)'
_journal_page_first 13826
_journal_page_last 13837
_journal_paper_doi 10.1039/c3dt51035b
_journal_volume 42
_journal_year 2013
_chemical_formula_moiety 'C46 H62 B2 Li2 O4'
_chemical_formula_sum 'C46 H62 B2 Li2 O4'
_chemical_formula_weight 714.46
_chemical_name_systematic
;
?
;
_space_group_IT_number 14
_symmetry_cell_setting monoclinic
_symmetry_space_group_name_Hall '-P 2yn'
_symmetry_space_group_name_H-M 'P 1 21/n 1'
_atom_sites_solution_hydrogens geom
_atom_sites_solution_primary direct
_atom_sites_solution_secondary difmap
_audit_creation_method SHELXL-97
_cell_angle_alpha 90.00
_cell_angle_beta 104.849(12)
_cell_angle_gamma 90.00
_cell_formula_units_Z 2
_cell_length_a 10.5785(15)
_cell_length_b 11.7290(16)
_cell_length_c 17.244(3)
_cell_measurement_reflns_used 3089
_cell_measurement_temperature 173(2)
_cell_measurement_theta_max 25.2
_cell_measurement_theta_min 3.7
_cell_volume 2068.1(6)
_computing_cell_refinement 'X-Area (Stoe & Cie, 2001)'
_computing_data_collection 'X-Area (Stoe & Cie, 2001)'
_computing_data_reduction 'X-Area (Stoe & Cie, 2001)'
_computing_molecular_graphics 'XP (Sheldrick, 2008)'
_computing_publication_material SHELXL97
_computing_structure_refinement 'SHELXL97 (Sheldrick, 2008) '
_computing_structure_solution 'SHELXS97 (Sheldrick, 2008) '
_diffrn_ambient_temperature 173(2)
_diffrn_measured_fraction_theta_full 1.000
_diffrn_measured_fraction_theta_max 1.000
_diffrn_measurement_device_type 'STOE IPDS II two-circle-diffractometer'
_diffrn_measurement_method \w
_diffrn_radiation_monochromator graphite
_diffrn_radiation_source 'fine-focus sealed tube'
_diffrn_radiation_type MoK\a
_diffrn_radiation_wavelength 0.71073
_diffrn_reflns_av_R_equivalents 0.0622
_diffrn_reflns_av_sigmaI/netI 0.0547
_diffrn_reflns_limit_h_max 12
_diffrn_reflns_limit_h_min -12
_diffrn_reflns_limit_k_max 13
_diffrn_reflns_limit_k_min 0
_diffrn_reflns_limit_l_max 20
_diffrn_reflns_limit_l_min 0
_diffrn_reflns_number 5231
_diffrn_reflns_theta_full 25.00
_diffrn_reflns_theta_max 25.03
_diffrn_reflns_theta_min 2.05
_diffrn_standards_number 0
_exptl_absorpt_coefficient_mu 0.069
_exptl_absorpt_correction_type none
_exptl_crystal_colour red
_exptl_crystal_density_diffrn 1.147
_exptl_crystal_density_method 'not measured'
_exptl_crystal_description block
_exptl_crystal_F_000 772
_exptl_crystal_size_max 0.36
_exptl_crystal_size_mid 0.31
_exptl_crystal_size_min 0.30
_refine_diff_density_max 0.568
_refine_diff_density_min -0.418
_refine_diff_density_rms 0.048
_refine_ls_extinction_method none
_refine_ls_goodness_of_fit_ref 1.101
_refine_ls_hydrogen_treatment constr
_refine_ls_matrix_type full
_refine_ls_number_parameters 247
_refine_ls_number_reflns 3656
_refine_ls_number_restraints 0
_refine_ls_restrained_S_all 1.101
_refine_ls_R_factor_all 0.0833
_refine_ls_R_factor_gt 0.0562
_refine_ls_shift/su_max 0.000
_refine_ls_shift/su_mean 0.000
_refine_ls_structure_factor_coef Fsqd
_refine_ls_weighting_details 'calc w=1/[\s^2^(Fo^2^)+(0.0959P)^2^+0.1223P] where P=(Fo^2^+2Fc^2^)/3'
_refine_ls_weighting_scheme calc
_refine_ls_wR_factor_gt 0.1600
_refine_ls_wR_factor_ref 0.1682
_reflns_number_gt 2597
_reflns_number_total 3656
_reflns_threshold_expression I>2\s(I)
_cod_data_source_file c3dt51035b.txt
_cod_data_source_block wa1028
_cod_depositor_comments
;
The following automatic conversions were performed:

'_symmetry_cell_setting' value 'Monoclinic' changed to 'monoclinic'
according to /home/saulius/struct/CIF-dictionaries/cif_core.dic
dictionary named 'cif_core.dic' version 2.4.2 from 2011-04-26.

Automatic conversion script
Id: cif_fix_values 1891 2012-01-12 08:04:46Z andrius 
;
_cod_original_cell_volume 2068.1(5)
_cod_original_sg_symbol_H-M P21/n
_cod_database_code 7021878

loop_
_symmetry_equiv_pos_as_xyz
'x, y, z'
'-x+1/2, y+1/2, -z+1/2'
'-x, -y, -z'
'x-1/2, -y-1/2, z-1/2'

loop_
_atom_site_label
_atom_site_type_symbol
_atom_site_fract_x
_atom_site_fract_y
_atom_site_fract_z
_atom_site_U_iso_or_equiv
_atom_site_adp_type
_atom_site_occupancy
_atom_site_symmetry_multiplicity
_atom_site_calc_flag
_atom_site_refinement_flags
_atom_site_disorder_assembly
_atom_site_disorder_group
Li1 Li 0.1441(3) 0.59857(19) 0.55128(17) 0.0322(7) Uani 1 1 d . . .
O1 O 0.18297(14) 0.76420(8) 0.56529(8) 0.0414(4) Uani 1 1 d . . .
O2 O 0.32476(13) 0.56285(9) 0.61480(7) 0.0347(4) Uani 1 1 d . A .
B1 B 0.0443(2) 0.50434(12) 0.42171(10) 0.0261(5) Uani 1 1 d . . .
C1 C 0.08474(18) 0.51088(12) 0.33709(10) 0.0291(4) Uani 1 1 d . . .
C2 C 0.1487(2) 0.60609(14) 0.31554(11) 0.0372(5) Uani 1 1 d . . .
C3 C 0.1747(2) 0.61208(17) 0.23942(12) 0.0462(6) Uani 1 1 d . . .
H3 H 0.2154 0.6784 0.2255 0.055 Uiso 1 1 calc R . .
C4 C 0.1426(2) 0.52431(17) 0.18458(11) 0.0451(5) Uani 1 1 d . . .
C5 C 0.0830(2) 0.43005(15) 0.20600(11) 0.0421(5) Uani 1 1 d . . .
H5 H 0.0605 0.3687 0.1690 0.051 Uiso 1 1 calc R . .
C6 C 0.05421(19) 0.42109(12) 0.28086(10) 0.0330(5) Uani 1 1 d . . .
C7 C 0.1933(2) 0.70306(15) 0.37159(13) 0.0486(6) Uani 1 1 d . . .
H7A H 0.1174 0.7395 0.3839 0.073 Uiso 1 1 calc R . .
H7B H 0.2395 0.7587 0.3465 0.073 Uiso 1 1 calc R . .
H7C H 0.2524 0.6747 0.4213 0.073 Uiso 1 1 calc R . .
C8 C 0.1688(3) 0.5337(3) 0.10228(14) 0.0761(8) Uani 1 1 d . . .
H8A H 0.1980 0.4597 0.0870 0.114 Uiso 1 1 calc R . .
H8B H 0.2370 0.5908 0.1038 0.114 Uiso 1 1 calc R . .
H8C H 0.0885 0.5566 0.0629 0.114 Uiso 1 1 calc R . .
C9 C -0.0130(2) 0.31443(12) 0.29746(11) 0.0397(5) Uani 1 1 d . . .
H9A H -0.0266 0.2632 0.2512 0.060 Uiso 1 1 calc R . .
H9B H -0.0977 0.3342 0.3071 0.060 Uiso 1 1 calc R . .
H9C H 0.0415 0.2763 0.3449 0.060 Uiso 1 1 calc R . .
C31 C 0.10099(17) 0.41899(10) 0.48678(9) 0.0257(4) Uani 1 1 d . . .
C32 C 0.20319(18) 0.34010(11) 0.48038(10) 0.0286(4) Uani 1 1 d . . .
H32 H 0.2323 0.3414 0.4327 0.034 Uiso 1 1 calc R . .
C33 C 0.2594(2) 0.26497(12) 0.53797(11) 0.0355(5) Uani 1 1 d . . .
H33 H 0.3277 0.2169 0.5307 0.043 Uiso 1 1 calc R . .
C34 C 0.2167(2) 0.25727(11) 0.60977(9) 0.0330(5) Uani 1 1 d . . .
H34 H 0.2537 0.2025 0.6497 0.040 Uiso 1 1 calc R . .
C35 C 0.12159(18) 0.33016(10) 0.61996(10) 0.0275(4) Uani 1 1 d . . .
H35 H 0.0953 0.3255 0.6686 0.033 Uiso 1 1 calc R . .
C36 C 0.05950(17) 0.41250(10) 0.56238(9) 0.0242(4) Uani 1 1 d . . .
C41 C 0.0891(2) 0.85437(13) 0.53578(12) 0.0458(6) Uani 1 1 d . . .
H41A H -0.0014 0.8275 0.5308 0.055 Uiso 1 1 calc R . .
H41B H 0.0962 0.8824 0.4829 0.055 Uiso 1 1 calc R . .
C42 C 0.1255(3) 0.94414(14) 0.59732(15) 0.0622(8) Uani 1 1 d . . .
H42A H 0.0878 0.9285 0.6432 0.075 Uiso 1 1 calc R . .
H42B H 0.0953 1.0199 0.5747 0.075 Uiso 1 1 calc R . .
C43 C 0.2743(2) 0.93858(13) 0.62298(15) 0.0563(8) Uani 1 1 d . . .
H43A H 0.3136 0.9894 0.5897 0.068 Uiso 1 1 calc R . .
H43B H 0.3082 0.9598 0.6801 0.068 Uiso 1 1 calc R . .
C44 C 0.3011(3) 0.81898(13) 0.60983(18) 0.0727(11) Uani 1 1 d . . .
H44A H 0.3689 0.8136 0.5797 0.087 Uiso 1 1 calc R . .
H44B H 0.3343 0.7802 0.6621 0.087 Uiso 1 1 calc R . .
C51 C 0.4355(2) 0.55015(16) 0.58140(14) 0.0483(6) Uani 1 1 d . . .
H51A H 0.4325 0.6054 0.5376 0.058 Uiso 0.512(9) 1 calc PR A 1
H51B H 0.4415 0.4718 0.5613 0.058 Uiso 0.512(9) 1 calc PR A 1
H51C H 0.4117 0.5003 0.5335 0.058 Uiso 0.488(9) 1 calc PR A 2
H51D H 0.4609 0.6256 0.5644 0.058 Uiso 0.488(9) 1 calc PR A 2
C52 C 0.5507(7) 0.5766(6) 0.6566(4) 0.084(2) Uiso 0.512(9) 1 d P A 1
H52A H 0.6331 0.5417 0.6510 0.100 Uiso 0.512(9) 1 calc PR A 1
H52B H 0.5637 0.6599 0.6641 0.100 Uiso 0.512(9) 1 calc PR A 1
C52' C 0.5375(8) 0.5041(7) 0.6365(4) 0.089(3) Uiso 0.488(9) 1 d P A 2
H52C H 0.6207 0.5398 0.6330 0.107 Uiso 0.488(9) 1 calc PR A 2
H52D H 0.5428 0.4211 0.6276 0.107 Uiso 0.488(9) 1 calc PR A 2
C53 C 0.5113(3) 0.5281(2) 0.72093(18) 0.0797(10) Uani 1 1 d . . .
H53A H 0.5494 0.5704 0.7712 0.096 Uiso 0.512(9) 1 calc PR A 1
H53B H 0.5393 0.4475 0.7285 0.096 Uiso 0.512(9) 1 calc PR A 1
H53C H 0.5425 0.4647 0.7589 0.096 Uiso 0.488(9) 1 calc PR A 2
H53D H 0.5528 0.6001 0.7445 0.096 Uiso 0.488(9) 1 calc PR A 2
C54 C 0.3668(2) 0.53666(17) 0.69893(12) 0.0492(6) Uani 1 1 d . A .
H54A H 0.3280 0.4636 0.7101 0.059 Uiso 1 1 calc R . .
H54B H 0.3386 0.5974 0.7307 0.059 Uiso 1 1 calc R . .

loop_
_atom_site_aniso_label
_atom_site_aniso_U_11
_atom_site_aniso_U_22
_atom_site_aniso_U_33
_atom_site_aniso_U_23
_atom_site_aniso_U_13
_atom_site_aniso_U_12
Li1 0.0299(18) 0.0315(11) 0.0316(15) -0.0077(10) 0.0011(11) -0.0031(11)
O1 0.0329(9) 0.0293(5) 0.0523(8) -0.0037(5) -0.0066(6) -0.0025(5)
O2 0.0261(8) 0.0418(5) 0.0351(7) -0.0002(5) 0.0059(5) 0.0029(5)
B1 0.0244(11) 0.0316(8) 0.0214(9) -0.0031(6) 0.0042(7) -0.0018(8)
C1 0.0257(11) 0.0347(7) 0.0253(9) 0.0055(6) 0.0040(7) 0.0078(7)
C2 0.0339(12) 0.0485(8) 0.0301(10) 0.0088(7) 0.0097(7) 0.0049(8)
C3 0.0412(13) 0.0624(10) 0.0384(11) 0.0238(9) 0.0165(9) 0.0133(9)
C4 0.0415(14) 0.0682(11) 0.0276(10) 0.0126(8) 0.0126(8) 0.0198(10)
C5 0.0367(13) 0.0628(10) 0.0243(10) -0.0027(7) 0.0029(8) 0.0178(9)
C6 0.0295(11) 0.0427(8) 0.0248(9) 0.0032(6) 0.0036(7) 0.0130(8)
C7 0.0526(16) 0.0443(8) 0.0527(13) 0.0048(8) 0.0205(10) -0.0150(9)
C8 0.073(2) 0.1230(19) 0.0386(14) 0.0210(12) 0.0262(12) 0.0225(16)
C9 0.0411(13) 0.0426(8) 0.0317(9) -0.0088(7) 0.0028(8) 0.0006(8)
C31 0.0230(10) 0.0286(6) 0.0233(8) -0.0028(5) 0.0019(7) -0.0002(6)
C32 0.0261(11) 0.0292(6) 0.0283(9) -0.0030(6) 0.0031(7) 0.0007(7)
C33 0.0313(12) 0.0340(7) 0.0368(10) -0.0043(7) 0.0007(8) 0.0069(7)
C34 0.0372(12) 0.0280(6) 0.0262(9) 0.0020(6) -0.0058(8) 0.0036(7)
C35 0.0283(11) 0.0271(6) 0.0240(8) 0.0019(5) 0.0007(7) -0.0001(7)
C36 0.0265(10) 0.0232(6) 0.0204(8) -0.0002(5) 0.0015(6) -0.0015(6)
C41 0.0385(14) 0.0382(8) 0.0507(12) 0.0062(7) -0.0070(9) 0.0043(8)
C42 0.0492(17) 0.0482(9) 0.0762(17) -0.0144(10) -0.0076(12) 0.0049(10)
C43 0.0434(15) 0.0398(8) 0.0732(15) -0.0125(9) -0.0078(11) -0.0062(9)
C44 0.0377(16) 0.0417(9) 0.117(2) -0.0147(11) -0.0206(15) -0.0062(9)
C51 0.0380(14) 0.0481(9) 0.0647(14) -0.0075(9) 0.0240(10) -0.0022(9)
C53 0.0507(19) 0.0997(16) 0.078(2) 0.0270(15) -0.0039(14) 0.0011(14)
C54 0.0374(14) 0.0678(11) 0.0367(11) 0.0047(9) -0.0007(9) -0.0022(10)

loop_
_atom_type_symbol
_atom_type_description
_atom_type_scat_dispersion_real
_atom_type_scat_dispersion_imag
_atom_type_scat_source
C C 0.0033 0.0016 'International Tables Vol C Tables 4.2.6.8 and 6.1.1.4'
H H 0.0000 0.0000 'International Tables Vol C Tables 4.2.6.8 and 6.1.1.4'
B B 0.0013 0.0007 'International Tables Vol C Tables 4.2.6.8 and 6.1.1.4'
Li Li -0.0003 0.0001 'International Tables Vol C Tables 4.2.6.8 and 6.1.1.4'
O O 0.0106 0.0060 'International Tables Vol C Tables 4.2.6.8 and 6.1.1.4'

loop_
_geom_angle_atom_site_label_1
_geom_angle_atom_site_label_2
_geom_angle_atom_site_label_3
_geom_angle
_geom_angle_site_symmetry_1
_geom_angle_site_symmetry_3
O1 Li1 O2 89.94(11) . .
O1 Li1 C31 159.10(19) . .
O2 Li1 C31 96.50(12) . .
O1 Li1 C36 162.7(2) . .
O2 Li1 C36 95.18(10) . .
C31 Li1 C36 36.27(8) . .
O1 Li1 B1 125.01(14) . .
O2 Li1 B1 122.04(16) . .
C31 Li1 B1 36.21(6) . .
C36 Li1 B1 65.27(8) . .
O1 Li1 B1 127.28(18) . 3_566
O2 Li1 B1 120.02(13) . 3_566
C31 Li1 B1 65.65(9) . 3_566
C36 Li1 B1 37.03(8) . 3_566
B1 Li1 B1 76.96(11) . 3_566
O1 Li1 C31 106.22(13) . 3_566
O2 Li1 C31 155.18(16) . 3_566
C31 Li1 C31 75.14(10) . 3_566
C36 Li1 C31 64.10(9) . 3_566
B1 Li1 C31 63.58(9) . 3_566
B1 Li1 C31 35.19(6) 3_566 3_566
O1 Li1 C36 104.74(10) . 3_566
O2 Li1 C36 158.11(16) . 3_566
C31 Li1 C36 64.25(7) . 3_566
C36 Li1 C36 75.62(8) . 3_566
B1 Li1 C36 36.07(7) . 3_566
B1 Li1 C36 63.36(9) 3_566 3_566
C31 Li1 C36 34.23(8) 3_566 3_566
C44 O1 C41 106.52(11) . .
C44 O1 Li1 128.73(12) . .
C41 O1 Li1 124.61(13) . .
C54 O2 C51 107.97(17) . .
C54 O2 Li1 127.31(19) . .
C51 O2 Li1 124.56(16) . .
C31 B1 C36 116.87(17) . 3_566
C31 B1 C1 123.62(16) . .
C36 B1 C1 119.50(12) 3_566 .
C31 B1 Li1 68.19(9) . .
C36 B1 Li1 73.48(11) 3_566 .
C1 B1 Li1 129.86(14) . .
C31 B1 Li1 73.85(12) . 3_566
C36 B1 Li1 68.35(12) 3_566 3_566
C1 B1 Li1 127.04(11) . 3_566
Li1 B1 Li1 103.04(11) . 3_566
C2 C1 C6 116.90(18) . .
C2 C1 B1 122.07(14) . .
C6 C1 B1 121.02(16) . .
C1 C2 C3 120.53(17) . .
C1 C2 C7 121.99(19) . .
C3 C2 C7 117.47(19) . .
C4 C3 C2 121.9(2) . .
C4 C3 H3 119.1 . .
C2 C3 H3 119.1 . .
C5 C4 C3 117.8(2) . .
C5 C4 C8 121.2(2) . .
C3 C4 C8 121.0(2) . .
C4 C5 C6 122.12(17) . .
C4 C5 H5 118.9 . .
C6 C5 H5 118.9 . .
C5 C6 C1 120.67(17) . .
C5 C6 C9 117.53(15) . .
C1 C6 C9 121.78(18) . .
C2 C7 H7A 109.5 . .
C2 C7 H7B 109.5 . .
H7A C7 H7B 109.5 . .
C2 C7 H7C 109.5 . .
H7A C7 H7C 109.5 . .
H7B C7 H7C 109.5 . .
C4 C8 H8A 109.5 . .
C4 C8 H8B 109.5 . .
H8A C8 H8B 109.5 . .
C4 C8 H8C 109.5 . .
H8A C8 H8C 109.5 . .
H8B C8 H8C 109.5 . .
C6 C9 H9A 109.5 . .
C6 C9 H9B 109.5 . .
H9A C9 H9B 109.5 . .
C6 C9 H9C 109.5 . .
H9A C9 H9C 109.5 . .
H9B C9 H9C 109.5 . .
C32 C31 C36 115.45(12) . .
C32 C31 B1 121.95(17) . .
C36 C31 B1 122.56(16) . .
C32 C31 Li1 123.08(13) . .
C36 C31 Li1 72.38(12) . .
B1 C31 Li1 75.60(10) . .
C32 C31 Li1 131.87(10) . 3_566
C36 C31 Li1 72.97(12) . 3_566
B1 C31 Li1 70.95(12) . 3_566
Li1 C31 Li1 104.86(9) . 3_566
C33 C32 C31 123.97(19) . .
C33 C32 H32 118.0 . .
C31 C32 H32 118.0 . .
C32 C33 C34 120.25(19) . .
C32 C33 H33 119.9 . .
C34 C33 H33 119.9 . .
C35 C34 C33 118.69(13) . .
C35 C34 H34 120.7 . .
C33 C34 H34 120.7 . .
C34 C35 C36 124.05(18) . .
C34 C35 H35 118.0 . .
C36 C35 H35 118.0 . .
C35 C36 C31 117.55(16) . .
C35 C36 B1 121.85(17) . 3_566
C31 C36 B1 120.57(12) . 3_566
C35 C36 Li1 124.25(11) . .
C31 C36 Li1 71.35(11) . .
B1 C36 Li1 74.63(12) 3_566 .
C35 C36 Li1 131.28(11) . 3_566
C31 C36 Li1 72.81(11) . 3_566
B1 C36 Li1 70.45(11) 3_566 3_566
Li1 C36 Li1 104.38(8) . 3_566
O1 C41 C42 103.82(13) . .
O1 C41 H41A 111.0 . .
C42 C41 H41A 111.0 . .
O1 C41 H41B 111.0 . .
C42 C41 H41B 111.0 . .
H41A C41 H41B 109.0 . .
C41 C42 C43 103.8(2) . .
C41 C42 H42A 111.0 . .
C43 C42 H42A 111.0 . .
C41 C42 H42B 111.0 . .
C43 C42 H42B 111.0 . .
H42A C42 H42B 109.0 . .
C44 C43 C42 102.87(16) . .
C44 C43 H43A 111.2 . .
C42 C43 H43A 111.2 . .
C44 C43 H43B 111.2 . .
C42 C43 H43B 111.2 . .
H43A C43 H43B 109.1 . .
O1 C44 C43 109.62(18) . .
O1 C44 H44A 109.7 . .
C43 C44 H44A 109.7 . .
O1 C44 H44B 109.7 . .
C43 C44 H44B 109.7 . .
H44A C44 H44B 108.2 . .
C52' C51 O2 110.2(4) . .
O2 C51 C52 100.9(4) . .
C52' C51 H51A 131.3 . .
O2 C51 H51A 111.6 . .
C52 C51 H51A 111.6 . .
C52' C51 H51B 76.4 . .
O2 C51 H51B 111.6 . .
C52 C51 H51B 111.6 . .
H51A C51 H51B 109.4 . .
C52' C51 H51C 109.6 . .
O2 C51 H51C 109.6 . .
C52 C51 H51C 141.7 . .
H51A C51 H51C 78.4 . .
C52' C51 H51D 109.6 . .
O2 C51 H51D 109.6 . .
C52 C51 H51D 81.7 . .
H51C C51 H51D 108.1 . .
C53 C52 C51 104.4(5) . .
C53 C52 H52A 110.9 . .
C51 C52 H52A 110.9 . .
C53 C52 H52B 110.9 . .
C51 C52 H52B 110.9 . .
H52A C52 H52B 108.9 . .
C51 C52' C53 106.2(6) . .
C51 C52' H52C 110.5 . .
C53 C52' H52C 110.5 . .
C51 C52' H52D 110.5 . .
C53 C52' H52D 110.5 . .
H52C C52' H52D 108.7 . .
C52 C53 C54 105.4(3) . .
C54 C53 C52' 100.9(3) . .
C52 C53 H53A 110.7 . .
C54 C53 H53A 110.7 . .
C52 C53 H53B 110.7 . .
C54 C53 H53B 110.7 . .
H53A C53 H53B 108.8 . .
C54 C53 H53C 111.6 . .
C52' C53 H53C 111.6 . .
C52 C53 H53D 77.8 . .
C54 C53 H53D 111.6 . .
C52' C53 H53D 111.6 . .
H53C C53 H53D 109.4 . .
O2 C54 C53 107.8(2) . .
O2 C54 H54A 110.2 . .
C53 C54 H54A 110.2 . .
O2 C54 H54B 110.2 . .
C53 C54 H54B 110.2 . .
H54A C54 H54B 108.5 . .

loop_
_geom_bond_atom_site_label_1
_geom_bond_atom_site_label_2
_geom_bond_distance
_geom_bond_site_symmetry_2
Li1 O1 1.988(2) .
Li1 O2 1.989(3) .
Li1 C31 2.371(2) .
Li1 C36 2.385(3) .
Li1 B1 2.473(3) .
Li1 B1 2.474(4) 3_566
Li1 C31 2.514(4) 3_566
Li1 C36 2.516(3) 3_566
O1 C44 1.439(2) .
O1 C41 1.451(2) .
O2 C54 1.437(2) .
O2 C51 1.439(3) .
B1 C31 1.5085(19) .
B1 C36 1.545(3) 3_566
B1 C1 1.624(3) .
B1 Li1 2.474(4) 3_566
C1 C2 1.404(3) .
C1 C6 1.412(2) .
C2 C3 1.410(3) .
C2 C7 1.489(2) .
C3 C4 1.380(3) .
C3 H3 0.9500 .
C4 C5 1.369(3) .
C4 C8 1.518(4) .
C5 C6 1.404(3) .
C5 H5 0.9500 .
C6 C9 1.502(3) .
C7 H7A 0.9800 .
C7 H7B 0.9800 .
C7 H7C 0.9800 .
C8 H8A 0.9800 .
C8 H8B 0.9800 .
C8 H8C 0.9800 .
C9 H9A 0.9800 .
C9 H9B 0.9800 .
C9 H9C 0.9800 .
C31 C32 1.449(3) .
C31 C36 1.480(3) .
C31 Li1 2.514(4) 3_566
C32 C33 1.3468(19) .
C32 H32 0.9500 .
C33 C34 1.425(3) .
C33 H33 0.9500 .
C34 C35 1.366(3) .
C34 H34 0.9500 .
C35 C36 1.4197(16) .
C35 H35 0.9500 .
C36 B1 1.545(3) 3_566
C36 Li1 2.516(3) 3_566
C41 C42 1.474(2) .
C41 H41A 0.9900 .
C41 H41B 0.9900 .
C42 C43 1.523(4) .
C42 H42A 0.9900 .
C42 H42B 0.9900 .
C43 C44 1.460(3) .
C43 H43A 0.9900 .
C43 H43B 0.9900 .
C44 H44A 0.9900 .
C44 H44B 0.9900 .
C51 C52' 1.354(6) .
C51 C52 1.566(7) .
C51 H51A 0.9900 .
C51 H51B 0.9900 .
C51 H51C 0.9900 .
C51 H51D 0.9900 .
C52 C53 1.402(8) .
C52 H52A 0.9900 .
C52 H52B 0.9900 .
C52' C53 1.576(9) .
C52' H52C 0.9900 .
C52' H52D 0.9900 .
C53 C54 1.481(4) .
C53 H53A 0.9900 .
C53 H53B 0.9900 .
C53 H53C 0.9900 .
C53 H53D 0.9900 .
C54 H54A 0.9900 .
C54 H54B 0.9900 .

loop_
_geom_torsion_atom_site_label_1
_geom_torsion_atom_site_label_2
_geom_torsion_atom_site_label_3
_geom_torsion_atom_site_label_4
_geom_torsion
_geom_torsion_site_symmetry_1
_geom_torsion_site_symmetry_4
O2 Li1 O1 C44 -2.4(3) . .
C31 Li1 O1 C44 -110.8(5) . .
C36 Li1 O1 C44 105.1(5) . .
B1 Li1 O1 C44 -132.7(3) . .
B1 Li1 O1 C44 126.5(3) 3_566 .
C31 Li1 O1 C44 158.5(2) 3_566 .
C36 Li1 O1 C44 -166.0(2) 3_566 .
O2 Li1 O1 C41 -177.36(19) . .
C31 Li1 O1 C41 74.3(6) . .
C36 Li1 O1 C41 -69.8(5) . .
B1 Li1 O1 C41 52.3(3) . .
B1 Li1 O1 C41 -48.5(3) 3_566 .
C31 Li1 O1 C41 -16.5(3) 3_566 .
C36 Li1 O1 C41 19.1(3) 3_566 .
O1 Li1 O2 C54 96.20(19) . .
C31 Li1 O2 C54 -103.72(18) . .
C36 Li1 O2 C54 -67.28(19) . .
B1 Li1 O2 C54 -131.26(19) . .
B1 Li1 O2 C54 -38.1(2) 3_566 .
C31 Li1 O2 C54 -35.4(4) 3_566 .
C36 Li1 O2 C54 -131.0(4) 3_566 .
O1 Li1 O2 C51 -89.02(18) . .
C31 Li1 O2 C51 71.05(19) . .
C36 Li1 O2 C51 107.50(17) . .
B1 Li1 O2 C51 43.5(2) . .
B1 Li1 O2 C51 136.63(17) 3_566 .
C31 Li1 O2 C51 139.4(3) 3_566 .
C36 Li1 O2 C51 43.8(5) 3_566 .
O1 Li1 B1 C31 166.9(2) . .
O2 Li1 B1 C31 51.04(18) . .
C36 Li1 B1 C31 -29.12(12) . .
B1 Li1 B1 C31 -66.41(11) 3_566 .
C31 Li1 B1 C31 -101.17(13) 3_566 .
C36 Li1 B1 C31 -128.79(18) 3_566 .
O1 Li1 B1 C36 -64.3(2) . 3_566
O2 Li1 B1 C36 179.82(19) . 3_566
C31 Li1 B1 C36 128.79(18) . 3_566
C36 Li1 B1 C36 99.67(11) . 3_566
B1 Li1 B1 C36 62.37(11) 3_566 3_566
C31 Li1 B1 C36 27.62(9) 3_566 3_566
O1 Li1 B1 C1 50.7(3) . .
O2 Li1 B1 C1 -65.3(2) . .
C31 Li1 B1 C1 -116.3(2) . .
C36 Li1 B1 C1 -145.41(15) . .
B1 Li1 B1 C1 177.30(16) 3_566 .
C31 Li1 B1 C1 142.54(14) 3_566 .
C36 Li1 B1 C1 114.92(16) 3_566 .
O1 Li1 B1 Li1 -126.6(2) . 3_566
O2 Li1 B1 Li1 117.45(18) . 3_566
C31 Li1 B1 Li1 66.41(11) . 3_566
C36 Li1 B1 Li1 37.29(7) . 3_566
B1 Li1 B1 Li1 0.001(1) 3_566 3_566
C31 Li1 B1 Li1 -34.75(6) 3_566 3_566
C36 Li1 B1 Li1 -62.37(11) 3_566 3_566
C31 B1 C1 C2 -115.53(16) . .
C36 B1 C1 C2 65.7(2) 3_566 .
Li1 B1 C1 C2 -27.0(2) . .
Li1 B1 C1 C2 149.69(14) 3_566 .
C31 B1 C1 C6 65.8(2) . .
C36 B1 C1 C6 -112.98(16) 3_566 .
Li1 B1 C1 C6 154.35(15) . .
Li1 B1 C1 C6 -29.0(2) 3_566 .
C6 C1 C2 C3 2.9(2) . .
B1 C1 C2 C3 -175.82(15) . .
C6 C1 C2 C7 -176.20(17) . .
B1 C1 C2 C7 5.1(3) . .
C1 C2 C3 C4 -2.1(3) . .
C7 C2 C3 C4 177.02(19) . .
C2 C3 C4 C5 0.5(3) . .
C2 C3 C4 C8 178.68(18) . .
C3 C4 C5 C6 0.2(3) . .
C8 C4 C5 C6 -178.01(18) . .
C4 C5 C6 C1 0.7(3) . .
C4 C5 C6 C9 179.16(17) . .
C2 C1 C6 C5 -2.2(2) . .
B1 C1 C6 C5 176.48(14) . .
C2 C1 C6 C9 179.42(15) . .
B1 C1 C6 C9 -1.9(2) . .
C36 B1 C31 C32 -177.17(13) 3_566 .
C1 B1 C31 C32 4.0(2) . .
Li1 B1 C31 C32 -120.27(16) . .
Li1 B1 C31 C32 128.09(14) 3_566 .
C36 B1 C31 C36 0.8(2) 3_566 .
C1 B1 C31 C36 -178.07(13) . .
Li1 B1 C31 C36 57.67(14) . .
Li1 B1 C31 C36 -53.97(13) 3_566 .
C36 B1 C31 Li1 -56.90(15) 3_566 .
C1 B1 C31 Li1 124.26(17) . .
Li1 B1 C31 Li1 -111.64(9) 3_566 .
C36 B1 C31 Li1 54.74(13) 3_566 3_566
C1 B1 C31 Li1 -124.10(15) . 3_566
Li1 B1 C31 Li1 111.64(9) . 3_566
O1 Li1 C31 C32 87.8(5) . .
O2 Li1 C31 C32 -19.4(2) . .
C36 Li1 C31 C32 -109.35(16) . .
B1 Li1 C31 C32 119.0(2) . .
B1 Li1 C31 C32 -139.52(16) 3_566 .
C31 Li1 C31 C32 -175.63(18) 3_566 .
C36 Li1 C31 C32 149.63(16) 3_566 .
O1 Li1 C31 C36 -162.9(5) . .
O2 Li1 C31 C36 89.90(14) . .
B1 Li1 C31 C36 -131.65(16) . .
B1 Li1 C31 C36 -30.18(9) 3_566 .
C31 Li1 C31 C36 -66.28(11) 3_566 .
C36 Li1 C31 C36 -101.02(10) 3_566 .
O1 Li1 C31 B1 -31.2(5) . .
O2 Li1 C31 B1 -138.44(18) . .
C36 Li1 C31 B1 131.65(16) . .
B1 Li1 C31 B1 101.48(13) 3_566 .
C31 Li1 C31 B1 65.37(11) 3_566 .
C36 Li1 C31 B1 30.63(12) 3_566 .
O1 Li1 C31 Li1 -96.6(5) . 3_566
O2 Li1 C31 Li1 156.18(17) . 3_566
C36 Li1 C31 Li1 66.28(11) . 3_566
B1 Li1 C31 Li1 -65.37(11) . 3_566
B1 Li1 C31 Li1 36.10(6) 3_566 3_566
C31 Li1 C31 Li1 0.0 3_566 3_566
C36 Li1 C31 Li1 -34.74(7) 3_566 3_566
C36 C31 C32 C33 -0.2(2) . .
B1 C31 C32 C33 177.87(13) . .
Li1 C31 C32 C33 84.6(2) . .
Li1 C31 C32 C33 -89.69(19) 3_566 .
C31 C32 C33 C34 1.8(2) . .
C32 C33 C34 C35 -2.4(2) . .
C33 C34 C35 C36 1.5(2) . .
C34 C35 C36 C31 0.1(2) . .
C34 C35 C36 B1 -177.88(14) . 3_566
C34 C35 C36 Li1 -85.3(2) . .
C34 C35 C36 Li1 90.9(3) . 3_566
C32 C31 C36 C35 -0.72(17) . .
B1 C31 C36 C35 -178.78(12) . .
Li1 C31 C36 C35 -119.60(13) . .
Li1 C31 C36 C35 128.14(12) 3_566 .
C32 C31 C36 B1 177.27(12) . 3_566
B1 C31 C36 B1 -0.8(2) . 3_566
Li1 C31 C36 B1 58.38(13) . 3_566
Li1 C31 C36 B1 -53.88(12) 3_566 3_566
C32 C31 C36 Li1 118.89(13) . .
B1 C31 C36 Li1 -59.17(13) . .
Li1 C31 C36 Li1 -112.26(8) 3_566 .
C32 C31 C36 Li1 -128.85(12) . 3_566
B1 C31 C36 Li1 53.09(13) . 3_566
Li1 C31 C36 Li1 112.26(8) . 3_566
O1 Li1 C36 C35 -89.5(5) . .
O2 Li1 C36 C35 17.2(2) . .
C31 Li1 C36 C35 111.1(2) . .
B1 Li1 C36 C35 140.22(19) . .
B1 Li1 C36 C35 -118.4(2) 3_566 .
C31 Li1 C36 C35 -148.50(18) 3_566 .
C36 Li1 C36 C35 177.0(2) 3_566 .
O1 Li1 C36 C31 159.3(5) . .
O2 Li1 C36 C31 -93.93(15) . .
B1 Li1 C36 C31 29.07(9) . .
B1 Li1 C36 C31 130.50(11) 3_566 .
C31 Li1 C36 C31 100.36(10) 3_566 .
C36 Li1 C36 C31 65.88(9) 3_566 .
O1 Li1 C36 B1 28.8(4) . 3_566
O2 Li1 C36 B1 135.57(14) . 3_566
C31 Li1 C36 B1 -130.50(11) . 3_566
B1 Li1 C36 B1 -101.43(11) . 3_566
C31 Li1 C36 B1 -30.14(8) 3_566 3_566
C36 Li1 C36 B1 -64.62(10) 3_566 3_566
O1 Li1 C36 Li1 93.4(5) . 3_566
O2 Li1 C36 Li1 -159.82(18) . 3_566
C31 Li1 C36 Li1 -65.89(9) . 3_566
B1 Li1 C36 Li1 -36.81(8) . 3_566
B1 Li1 C36 Li1 64.61(10) 3_566 3_566
C31 Li1 C36 Li1 34.47(7) 3_566 3_566
C36 Li1 C36 Li1 0.0 3_566 3_566
C44 O1 C41 C42 -30.5(3) . .
Li1 O1 C41 C42 145.4(2) . .
O1 C41 C42 C43 36.9(3) . .
C41 C42 C43 C44 -29.3(3) . .
C41 O1 C44 C43 11.9(3) . .
Li1 O1 C44 C43 -163.8(2) . .
C42 C43 C44 O1 11.0(3) . .
C54 O2 C51 C52' 7.8(4) . .
Li1 O2 C51 C52' -167.8(4) . .
C54 O2 C51 C52 -27.9(3) . .
Li1 O2 C51 C52 156.4(3) . .
C52' C51 C52 C53 -72.5(8) . .
O2 C51 C52 C53 37.1(5) . .
O2 C51 C52' C53 -21.5(6) . .
C52 C51 C52' C53 58.8(7) . .
C51 C52 C53 C54 -31.2(5) . .
C51 C52 C53 C52' 55.9(6) . .
C51 C52' C53 C52 -75.0(7) . .
C51 C52' C53 C54 26.4(6) . .
C51 O2 C54 C53 10.4(2) . .
Li1 O2 C54 C53 -174.15(16) . .
C52 C53 C54 O2 14.4(4) . .
C52' C53 C54 O2 -21.5(4) . .
